data_2202926
loop_
_publ_author_name
'McAdam, C. John'
'Robinson, Brian H.'
'Simpson, Jim'

_publ_section_title
;
 [\h^5^-1,2-Bis(4-nitrophenyl)cyclopentadienyl](\h^5^-cyclopentadienyl)iron
;
_journal_issue 8
_journal_name_full 'Acta Crystallographica Section E'
_journal_page_first m687
_journal_page_last m689
_journal_paper_doi 10.1107/S160053680301599X
_journal_volume 59
_journal_year 2003
_chemical_formula_iupac '[Fe (C5 H5) (C17 H11 N2 O4)]'
_chemical_formula_moiety 'C22 H16 Fe N2 O4'
_chemical_formula_sum 'C22 H16 Fe N2 O4'
_chemical_formula_weight 428.22
_chemical_name_systematic
;
\h^5^-bis(1,2-(4-nitrophenyl)cyclopentadiene-
\h^5^cyclopentadieneiron
;
_space_group_IT_number 14
_symmetry_cell_setting monoclinic
_symmetry_space_group_name_Hall '-P 2ybc'
_symmetry_space_group_name_H-M 'P 1 21/c 1'
_atom_sites_solution_hydrogens geom
_atom_sites_solution_primary direct
_atom_sites_solution_secondary difmap
_audit_creation_method SHELXL-97
_cell_angle_alpha 90
_cell_angle_beta 92.048(2)
_cell_angle_gamma 90
_cell_formula_units_Z 4
_cell_length_a 7.4359(10)
_cell_length_b 14.0883(19)
_cell_length_c 17.042(2)
_cell_measurement_reflns_used 5205
_cell_measurement_temperature 164(2)
_cell_measurement_theta_max 52.7
_cell_measurement_theta_min 5.5
_cell_volume 1784.2(4)
_computing_cell_refinement 'SAINT (Bruker, 1999)'
_computing_data_collection 'SMART (Bruker, 1999)'
_computing_data_reduction SAINT
_computing_molecular_graphics 'ORTEP-3 (Farrugia, 1997)'
_computing_publication_material SHELXL97
_computing_structure_refinement
;
SHELXL97 (Sheldrick, 1997) and TITAN2000
;
_computing_structure_solution
;
SHELXS86 (Sheldrick, 1990) and TITAN2000 (Hunter & Simpson, 1999)
;
_diffrn_ambient_temperature 164(2)
_diffrn_measured_fraction_theta_full 0.990
_diffrn_measured_fraction_theta_max 0.990
_diffrn_measurement_device_type 'Bruker CCD area-detector'
_diffrn_measurement_method '\f and \w'
_diffrn_radiation_monochromator graphite
_diffrn_radiation_source 'fine-focus sealed tube'
_diffrn_radiation_type MoK\a
_diffrn_radiation_wavelength 0.71073
_diffrn_reflns_av_R_equivalents 0.027
_diffrn_reflns_av_sigmaI/netI 0.023
_diffrn_reflns_limit_h_max 9
_diffrn_reflns_limit_h_min -9
_diffrn_reflns_limit_k_max 17
_diffrn_reflns_limit_k_min -17
_diffrn_reflns_limit_l_max 21
_diffrn_reflns_limit_l_min -10
_diffrn_reflns_number 22614
_diffrn_reflns_theta_full 26.4
_diffrn_reflns_theta_max 26.4
_diffrn_reflns_theta_min 1.9
_diffrn_standards_decay_% 0
_diffrn_standards_number 0
_exptl_absorpt_coefficient_mu 0.879
_exptl_absorpt_correction_T_max 0.916
_exptl_absorpt_correction_T_min 0.776
_exptl_absorpt_correction_type multi-scan
_exptl_absorpt_process_details '(SADABS; Bruker 1999)'
_exptl_crystal_colour red
_exptl_crystal_density_diffrn 1.594
_exptl_crystal_density_method 'not measured'
_exptl_crystal_description block
_exptl_crystal_F_000 880
_exptl_crystal_size_max 0.45
_exptl_crystal_size_mid 0.23
_exptl_crystal_size_min 0.10
_refine_diff_density_max 0.32
_refine_diff_density_min -0.41
_refine_ls_extinction_method none
_refine_ls_goodness_of_fit_ref 1.06
_refine_ls_hydrogen_treatment constr
_refine_ls_matrix_type full
_refine_ls_number_parameters 262
_refine_ls_number_reflns 3620
_refine_ls_number_restraints 0
_refine_ls_restrained_S_all 1.06
_refine_ls_R_factor_all 0.036
_refine_ls_R_factor_gt 0.027
_refine_ls_shift/su_max 0.001
_refine_ls_shift/su_mean 0.000
_refine_ls_structure_factor_coef Fsqd
_refine_ls_weighting_details 'calc w = 1/[\s^2^(Fo^2^)+(0.0488P)^2^] where P = (Fo^2^+2Fc^2^)/3'
_refine_ls_weighting_scheme calc
_refine_ls_wR_factor_gt 0.074
_refine_ls_wR_factor_ref 0.076
_reflns_number_gt 2945
_reflns_number_total 3620
_reflns_threshold_expression I>2\s(I)
_cod_data_source_file tk6123.cif
_cod_data_source_block I
_cod_original_cell_volume 1784.1(4)
_cod_original_sg_symbol_H-M 'P 21/c'
_cod_database_code 2202926
_cod_database_fobs_code 2202926

loop_
_symmetry_equiv_pos_as_xyz
'x, y, z'
'-x, y+1/2, -z+1/2'
'-x, -y, -z'
'x, -y-1/2, z-1/2'

loop_
_atom_site_label
_atom_site_fract_x
_atom_site_fract_y
_atom_site_fract_z
_atom_site_U_iso_or_equiv
_atom_site_adp_type
_atom_site_calc_flag
_atom_site_refinement_flags
_atom_site_occupancy
_atom_site_disorder_assembly
_atom_site_disorder_group
_atom_site_type_symbol
C1 0.4335(2) 0.61140(11) 0.11548(9) 0.0203(4) Uani d . 1 . . C
C11 0.3046(2) 0.61150(12) 0.04756(9) 0.0199(4) Uani d . 1 . . C
C12 0.2087(2) 0.69284(12) 0.02524(9) 0.0228(4) Uani d . 1 . . C
H12 0.2256 0.7497 0.0546 0.027 Uiso calc R 1 . . H
C13 0.0898(2) 0.69198(12) -0.03879(10) 0.0241(4) Uani d . 1 . . C
H13 0.0216 0.7468 -0.0527 0.029 Uiso calc R 1 . . H
C14 0.0724(2) 0.60934(13) -0.08220(9) 0.0231(4) Uani d . 1 . . C
N1 -0.0486(2) 0.60899(12) -0.15174(9) 0.0306(4) Uani d . 1 . . N
O11 -0.1644(2) 0.67122(10) -0.15756(8) 0.0412(4) Uani d . 1 . . O
O12 -0.03000(19) 0.54680(11) -0.20063(8) 0.0421(4) Uani d . 1 . . O
C15 0.1647(2) 0.52739(13) -0.06238(10) 0.0251(4) Uani d . 1 . . C
H15 0.1505 0.4716 -0.0933 0.030 Uiso calc R 1 . . H
C16 0.2782(2) 0.52856(12) 0.00346(10) 0.0232(4) Uani d . 1 . . C
H16 0.3394 0.4721 0.0191 0.028 Uiso calc R 1 . . H
C2 0.5686(2) 0.68198(12) 0.13565(10) 0.0209(4) Uani d . 1 . . C
C21 0.6204(2) 0.76687(12) 0.09203(9) 0.0216(4) Uani d . 1 . . C
C22 0.6805(3) 0.84768(13) 0.13219(11) 0.0317(4) Uani d . 1 . . C
H22 0.6831 0.8481 0.1880 0.038 Uiso calc R 1 . . H
C23 0.7364(3) 0.92721(13) 0.09227(11) 0.0341(5) Uani d . 1 . . C
H23 0.7777 0.9820 0.1200 0.041 Uiso calc R 1 . . H
C24 0.7310(2) 0.92532(13) 0.01108(11) 0.0275(4) Uani d . 1 . . C
N2 0.7887(2) 1.00957(12) -0.03156(10) 0.0372(4) Uani d . 1 . . N
O21 0.8395(2) 1.07874(10) 0.00612(9) 0.0492(4) Uani d . 1 . . O
O22 0.7887(3) 1.00617(12) -0.10301(9) 0.0706(6) Uani d . 1 . . O
C25 0.6758(2) 0.84634(13) -0.03053(11) 0.0286(4) Uani d . 1 . . C
H25 0.6756 0.8460 -0.0863 0.034 Uiso calc R 1 . . H
C26 0.6207(2) 0.76748(13) 0.01027(10) 0.0255(4) Uani d . 1 . . C
H26 0.5823 0.7125 -0.0180 0.031 Uiso calc R 1 . . H
C3 0.6575(2) 0.65109(12) 0.20729(10) 0.0244(4) Uani d . 1 . . C
H3 0.7523 0.6837 0.2347 0.029 Uiso calc R 1 . . H
C4 0.5812(2) 0.56454(13) 0.23032(10) 0.0269(4) Uani d . 1 . . C
H4 0.6157 0.5289 0.2758 0.032 Uiso calc R 1 . . H
C5 0.4445(2) 0.53957(12) 0.17433(10) 0.0241(4) Uani d . 1 . . C
H5 0.3721 0.4841 0.1757 0.029 Uiso calc R 1 . . H
Fe1 0.39000(3) 0.669262(17) 0.222860(13) 0.02021(9) Uani d . 1 . . Fe
C6 0.1356(2) 0.72481(14) 0.22060(10) 0.0314(4) Uani d . 1 . . C
H6 0.0501 0.7215 0.1779 0.038 Uiso calc R 1 . . H
C7 0.2635(3) 0.79705(14) 0.23300(12) 0.0358(5) Uani d . 1 . . C
H7 0.2793 0.8509 0.2004 0.043 Uiso calc R 1 . . H
C8 0.3645(3) 0.77553(14) 0.30257(11) 0.0353(5) Uani d . 1 . . C
H8 0.4605 0.8121 0.3251 0.042 Uiso calc R 1 . . H
C9 0.2966(3) 0.68933(14) 0.33267(11) 0.0305(4) Uani d . 1 . . C
H9 0.3393 0.6581 0.3791 0.037 Uiso calc R 1 . . H
C10 0.1549(2) 0.65790(13) 0.28183(10) 0.0288(4) Uani d . 1 . . C
H10 0.0853 0.6020 0.2878 0.035 Uiso calc R 1 . . H

loop_
_atom_site_aniso_label
_atom_site_aniso_U_11
_atom_site_aniso_U_22
_atom_site_aniso_U_33
_atom_site_aniso_U_12
_atom_site_aniso_U_13
_atom_site_aniso_U_23
C1 0.0197(8) 0.0190(8) 0.0222(8) 0.0014(7) 0.0031(7) -0.0022(7)
C11 0.0177(8) 0.0224(9) 0.0199(8) -0.0032(7) 0.0034(6) -0.0004(7)
C12 0.0246(9) 0.0220(9) 0.0219(9) -0.0019(7) 0.0012(7) -0.0029(7)
C13 0.0214(9) 0.0254(9) 0.0254(9) -0.0001(7) 0.0005(7) 0.0030(7)
C14 0.0200(8) 0.0310(10) 0.0181(8) -0.0064(7) 0.0005(7) 0.0004(7)
N1 0.0261(8) 0.0395(10) 0.0260(8) -0.0112(7) -0.0018(6) 0.0023(7)
O11 0.0366(8) 0.0491(9) 0.0368(8) 0.0032(7) -0.0133(6) 0.0031(6)
O12 0.0459(9) 0.0490(9) 0.0310(8) -0.0100(7) -0.0063(7) -0.0137(7)
C15 0.0240(9) 0.0255(9) 0.0262(9) -0.0051(7) 0.0042(7) -0.0071(7)
C16 0.0200(9) 0.0207(9) 0.0291(9) -0.0004(7) 0.0015(7) -0.0009(7)
C2 0.0185(8) 0.0239(9) 0.0205(8) 0.0006(7) 0.0027(7) -0.0022(7)
C21 0.0163(8) 0.0244(9) 0.0242(9) -0.0006(7) 0.0014(7) -0.0008(7)
C22 0.0403(11) 0.0327(11) 0.0222(9) -0.0093(8) 0.0032(8) -0.0040(7)
C23 0.0427(12) 0.0264(10) 0.0332(11) -0.0112(9) 0.0013(9) -0.0044(8)
C24 0.0246(9) 0.0262(9) 0.0317(10) -0.0038(7) -0.0002(7) 0.0061(8)
N2 0.0352(10) 0.0349(10) 0.0410(10) -0.0069(8) -0.0045(8) 0.0108(8)
O21 0.0660(11) 0.0247(7) 0.0578(10) -0.0103(7) 0.0170(8) -0.0012(7)
O22 0.1019(15) 0.0702(12) 0.0377(10) -0.0465(11) -0.0229(9) 0.0272(8)
C25 0.0285(10) 0.0360(11) 0.0212(9) -0.0052(8) -0.0011(8) 0.0032(7)
C26 0.0255(9) 0.0275(9) 0.0233(9) -0.0048(7) 0.0002(7) -0.0027(7)
C3 0.0176(8) 0.0314(10) 0.0240(9) 0.0002(7) -0.0006(7) -0.0015(7)
C4 0.0257(9) 0.0296(10) 0.0252(9) 0.0068(8) -0.0004(7) 0.0033(8)
C5 0.0245(9) 0.0202(9) 0.0276(9) 0.0021(7) 0.0017(7) 0.0012(7)
Fe1 0.01979(14) 0.02129(14) 0.01963(14) -0.00012(10) 0.00195(9) 0.00042(10)
C6 0.0230(9) 0.0429(12) 0.0285(10) 0.0106(8) 0.0053(8) 0.0014(8)
C7 0.0429(12) 0.0253(9) 0.0404(11) 0.0096(9) 0.0193(10) 0.0043(9)
C8 0.0382(11) 0.0334(11) 0.0352(11) -0.0061(9) 0.0116(9) -0.0135(9)
C9 0.0319(10) 0.0386(11) 0.0212(9) 0.0004(8) 0.0060(8) -0.0014(8)
C10 0.0249(9) 0.0333(11) 0.0288(10) -0.0020(7) 0.0091(8) -0.0008(8)

loop_
_atom_type_symbol
_atom_type_description
_atom_type_scat_dispersion_real
_atom_type_scat_dispersion_imag
_atom_type_scat_source
C C 0.0033 0.0016 'International Tables Vol C Tables 4.2.6.8 and 6.1.1.4'
H H 0.0000 0.0000 'International Tables Vol C Tables 4.2.6.8 and 6.1.1.4'
N N 0.0061 0.0033 'International Tables Vol C Tables 4.2.6.8 and 6.1.1.4'
O O 0.0106 0.0060 'International Tables Vol C Tables 4.2.6.8 and 6.1.1.4'
Fe Fe 0.3463 0.8444 'International Tables Vol C Tables 4.2.6.8 and 6.1.1.4'

loop_
_geom_angle_atom_site_label_1
_geom_angle_atom_site_label_2
_geom_angle_atom_site_label_3
_geom_angle
_geom_angle_publ_flag
C2 C1 C11 127.72(14) y
C5 C1 C11 124.88(15) y
C1 C2 C21 129.25(15) y
C3 C2 C21 123.87(15) y
C5 C1 C2 107.40(14) ?
C5 C1 Fe1 70.09(9) ?
C2 C1 Fe1 69.09(9) ?
C11 C1 Fe1 125.72(11) ?
C12 C11 C16 118.59(15) ?
C12 C11 C1 121.71(15) ?
C16 C11 C1 119.70(15) ?
C13 C12 C11 121.01(16) ?
C13 C12 H12 119.5 ?
C11 C12 H12 119.5 ?
C12 C13 C14 118.40(16) ?
C12 C13 H13 120.8 ?
C14 C13 H13 120.8 ?
C15 C14 C13 122.51(16) ?
C15 C14 N1 118.83(15) ?
C13 C14 N1 118.66(16) ?
O12 N1 O11 123.57(16) ?
O12 N1 C14 118.30(16) ?
O11 N1 C14 118.13(15) ?
C14 C15 C16 118.28(16) ?
C14 C15 H15 120.9 ?
C16 C15 H15 120.9 ?
C15 C16 C11 121.13(16) ?
C15 C16 H16 119.4 ?
C11 C16 H16 119.4 ?
C3 C2 C1 106.78(14) ?
C3 C2 Fe1 69.21(9) ?
C1 C2 Fe1 69.34(9) ?
C21 C2 Fe1 129.15(12) ?
C26 C21 C22 118.29(16) ?
C26 C21 C2 121.44(15) ?
C22 C21 C2 120.17(15) ?
C23 C22 C21 121.15(17) ?
C23 C22 H22 119.4 ?
C21 C22 H22 119.4 ?
C22 C23 C24 118.56(17) ?
C22 C23 H23 120.7 ?
C24 C23 H23 120.7 ?
C25 C24 C23 121.96(17) ?
C25 C24 N2 119.19(16) ?
C23 C24 N2 118.84(17) ?
O22 N2 O21 123.12(17) ?
O22 N2 C24 118.34(17) ?
O21 N2 C24 118.50(16) ?
C24 C25 C26 118.70(17) ?
C24 C25 H25 120.7 ?
C26 C25 H25 120.7 ?
C25 C26 C21 121.31(16) ?
C25 C26 H26 119.3 ?
C21 C26 H26 119.3 ?
C4 C3 C2 108.78(15) ?
C4 C3 Fe1 70.50(10) ?
C2 C3 Fe1 69.49(9) ?
C4 C3 H3 125.6 ?
C2 C3 H3 125.6 ?
Fe1 C3 H3 126.0 ?
C3 C4 C5 108.36(15) ?
C3 C4 Fe1 69.19(10) ?
C5 C4 Fe1 69.93(10) ?
C3 C4 H4 125.8 ?
C5 C4 H4 125.8 ?
Fe1 C4 H4 126.6 ?
C4 C5 C1 108.67(15) ?
C4 C5 Fe1 69.76(10) ?
C1 C5 Fe1 69.15(9) ?
C4 C5 H5 125.7 ?
C1 C5 H5 125.7 ?
Fe1 C5 H5 127.0 ?
C3 Fe1 C8 107.14(8) ?
C3 Fe1 C2 41.30(7) ?
C8 Fe1 C2 120.08(7) ?
C3 Fe1 C9 120.28(7) ?
C8 Fe1 C9 40.75(7) ?
C2 Fe1 C9 155.52(7) ?
C3 Fe1 C1 69.21(7) ?
C8 Fe1 C1 156.13(7) ?
C2 Fe1 C1 41.56(6) ?
C9 Fe1 C1 161.63(7) ?
C3 Fe1 C7 125.33(8) ?
C8 Fe1 C7 40.58(8) ?
C2 Fe1 C7 107.38(7) ?
C9 Fe1 C7 68.10(8) ?
C1 Fe1 C7 121.11(7) ?
C3 Fe1 C6 162.59(7) ?
C8 Fe1 C6 67.86(8) ?
C2 Fe1 C6 125.40(7) ?
C9 Fe1 C6 67.63(8) ?
C1 Fe1 C6 108.19(7) ?
C7 Fe1 C6 40.17(8) ?
C3 Fe1 C4 40.31(7) ?
C8 Fe1 C4 124.68(8) ?
C2 Fe1 C4 68.87(7) ?
C9 Fe1 C4 107.52(7) ?
C1 Fe1 C4 68.66(7) ?
C7 Fe1 C4 161.85(8) ?
C6 Fe1 C4 156.23(8) ?
C3 Fe1 C5 68.08(7) ?
C8 Fe1 C5 161.54(8) ?
C2 Fe1 C5 68.94(7) ?
C9 Fe1 C5 124.90(7) ?
C1 Fe1 C5 40.76(6) ?
C7 Fe1 C5 156.58(8) ?
C6 Fe1 C5 121.93(8) ?
C4 Fe1 C5 40.31(7) ?
C3 Fe1 C10 155.28(7) ?
C8 Fe1 C10 68.26(8) ?
C2 Fe1 C10 162.35(7) ?
C9 Fe1 C10 40.35(7) ?
C1 Fe1 C10 124.96(7) ?
C7 Fe1 C10 67.94(8) ?
C6 Fe1 C10 40.22(7) ?
C4 Fe1 C10 120.95(7) ?
C5 Fe1 C10 108.17(7) ?
C7 C6 C10 108.86(17) ?
C7 C6 Fe1 69.74(11) ?
C10 C6 Fe1 70.18(10) ?
C7 C6 H6 125.6 ?
C10 C6 H6 125.6 ?
Fe1 C6 H6 126.1 ?
C6 C7 C8 107.91(17) ?
C6 C7 Fe1 70.09(11) ?
C8 C7 Fe1 69.46(11) ?
C6 C7 H7 126.0 ?
C8 C7 H7 126.0 ?
Fe1 C7 H7 126.0 ?
C7 C8 C9 107.55(18) ?
C7 C8 Fe1 69.95(10) ?
C9 C8 Fe1 69.77(10) ?
C7 C8 H8 126.2 ?
C9 C8 H8 126.2 ?
Fe1 C8 H8 125.6 ?
C10 C9 C8 108.33(17) ?
C10 C9 Fe1 70.40(10) ?
C8 C9 Fe1 69.48(10) ?
C10 C9 H9 125.8 ?
C8 C9 H9 125.8 ?
Fe1 C9 H9 125.9 ?
C6 C10 C9 107.35(17) ?
C6 C10 Fe1 69.59(10) ?
C9 C10 Fe1 69.25(10) ?
C6 C10 H10 126.3 ?
C9 C10 H10 126.3 ?
Fe1 C10 H10 126.4 ?

loop_
_geom_bond_atom_site_label_1
_geom_bond_atom_site_label_2
_geom_bond_site_symmetry_2
_geom_bond_distance
_geom_bond_publ_flag
C1 C2 . 1.446(2) y
C1 C11 . 1.476(2) y
C1 C5 . 1.425(2) y
C2 C3 . 1.435(2) y
C2 C21 . 1.467(2) y
C3 C4 . 1.407(2) y
C4 C5 . 1.413(2) y
C6 C7 . 1.404(3) y
C6 C10 . 1.410(3) y
C7 C8 . 1.414(3) y
C8 C9 . 1.418(3) y
C9 C10 . 1.412(3) y
C1 Fe1 . 2.0396(16) ?
C11 C12 . 1.395(2) ?
C11 C16 . 1.399(2) ?
C12 C13 . 1.380(2) ?
C12 H12 . 0.9500 ?
C13 C14 . 1.383(2) ?
C13 H13 . 0.9500 ?
C14 C15 . 1.379(2) ?
C14 N1 . 1.462(2) ?
N1 O12 . 1.220(2) ?
N1 O11 . 1.230(2) ?
C15 C16 . 1.380(2) ?
C15 H15 . 0.9500 ?
C16 H16 . 0.9500 ?
C2 Fe1 . 2.0363(17) ?
C21 C26 . 1.393(2) ?
C21 C22 . 1.394(2) ?
C22 C23 . 1.382(3) ?
C22 H22 . 0.9500 ?
C23 C24 . 1.383(3) ?
C23 H23 . 0.9500 ?
C24 C25 . 1.374(3) ?
C24 N2 . 1.464(2) ?
N2 O22 . 1.218(2) ?
N2 O21 . 1.220(2) ?
C25 C26 . 1.381(2) ?
C25 H25 . 0.9500 ?
C26 H26 . 0.9500 ?
C3 Fe1 . 2.0325(17) ?
C3 H3 . 0.9500 ?
C4 Fe1 . 2.0497(17) ?
C4 H4 . 0.9500 ?
C5 Fe1 . 2.0521(17) ?
C5 H5 . 0.9500 ?
Fe1 C8 . 2.0349(18) ?
Fe1 C9 . 2.0387(18) ?
Fe1 C7 . 2.0414(19) ?
Fe1 C6 . 2.0460(18) ?
Fe1 C10 . 2.0538(18) ?
C6 H6 . 0.9500 ?
C7 H7 . 0.9500 ?
C8 H8 . 0.9500 ?
C9 H9 . 0.9500 ?
C10 H10 . 0.9500 ?
